data_1537326
loop_
_publ_author_name
'Garner, C.D.'
'Wallwork, S.C.'

_publ_section_title
;
 The crystal structures of anhydrous nitrates and their complexes. Part
 III. Titanium(IV) nitrate
;
_journal_name_full
;
Journal of the Chemical Society A: Inorganic, Physical, Theoretical (1966-1971)
;
_journal_page_first 1496
_journal_page_last 1500
_journal_volume 1966
_journal_year 1966
_chemical_formula_sum 'N4 O12 Ti'
_chemical_name_systematic 'Ti (N O3)4'
_space_group_IT_number 14
_symmetry_space_group_name_Hall '-P 2ybc'
_symmetry_space_group_name_H-M 'P 1 21/c 1'
_cell_angle_alpha 90
_cell_angle_beta 125
_cell_angle_gamma 90
_cell_formula_units_Z 4
_cell_length_a 7.8
_cell_length_b 13.57
_cell_length_c 10.34
_cell_volume 896.519
_citation_journal_id_ASTM JCSIAP
_cod_data_source_file Garner_JCSIAP_1966_1473.cif
_cod_data_source_block N4O12Ti1
_cod_original_formula_sum 'N4 O12 Ti1'
_cod_database_code 1537326

loop_
_symmetry_equiv_pos_as_xyz
x,y,z
-x,y+1/2,-z+1/2
-x,-y,-z
x,-y-1/2,z-1/2

loop_
_atom_site_label
_atom_site_type_symbol
_atom_site_fract_x
_atom_site_fract_y
_atom_site_fract_z
_atom_site_occupancy
_atom_site_U_iso_or_equiv
N4 N+5 -0.13317 0.24192 -0.05968 1 0.0
O9 O-2 -0.09189 -0.00186 -0.37331 1 0.0
O6 O-2 0.51331 0.38967 0.06654 1 0.0
O4 O-2 0.35339 0.28179 0.11998 1 0.0
O1 O-2 0.33339 0.08619 0.16606 1 0.0
O7 O-2 0.08454 0.13391 -0.26515 1 0.0
N1 N+5 0.48698 0.0665 0.15638 1 0.0
O2 O-2 0.46125 0.10564 0.03163 1 0.0
N3 N+5 -0.00364 0.05385 -0.26624 1 0.0
Ti1 Ti+4 0.18087 0.1711 -0.03833 1 0.0
O10 O-2 -0.08272 0.25869 -0.15755 1 0.0
O5 O-2 0.30146 0.27953 -0.1058 1 0.0
N2 N+5 0.39675 0.32293 0.02848 1 0.0
O8 O-2 0.01782 0.04221 -0.13282 1 0.0
O12 O-2 -0.27766 0.27733 -0.06711 1 0.0
O11 O-2 -0.00213 0.18113 0.04848 1 0.0
O3 O-2 0.63562 0.01888 0.2498 1 0.0
